data_1509997
loop_
_publ_author_name
'Zhak, O.V.'
'Bilas, N.R.'
'Kuz'ma, Yu.B.'
'Stel'makhovich, B.M.'

_publ_section_title
;
 The Gd - Ag - Al system
;
_journal_name_full 'Journal of Alloys Compd.'
_journal_page_first 243
_journal_page_last 248
_journal_volume 363
_journal_year 2004
_chemical_formula_sum 'Ag9.26 Al7.74 Gd1.85'
_chemical_name_systematic 'Gd1.85 Ag9.26 Al7.74'
_space_group_IT_number 194
_symmetry_space_group_name_Hall '-P 6c 2c'
_symmetry_space_group_name_H-M 'P 63/m m c'
_cell_angle_alpha 90
_cell_angle_beta 90
_cell_angle_gamma 120
_cell_formula_units_Z 2
_cell_length_a 9.3026
_cell_length_b 9.3026
_cell_length_c 9.0991
_cell_volume 681.927
_citation_journal_id_ASTM JALCEU
_cod_data_source_file silver3-x_310.cif
_cod_data_source_block Ag9.26Al7.74Gd1.85
_cod_original_cell_volume 681.9268
_cod_database_code 1509997

loop_
_symmetry_equiv_pos_as_xyz
x,y,z
x-y,x,z+1/2
-y,x-y,z
-x,-y,z+1/2
-x+y,-x,z
y,-x+y,z+1/2
-y,-x,-z+1/2
x-y,-y,-z
x,x-y,-z+1/2
y,x,-z
-x+y,y,-z+1/2
-x,-x+y,-z
-x,-y,-z
-x+y,-x,-z-1/2
y,-x+y,-z
x,y,-z-1/2
x-y,x,-z
-y,x-y,-z-1/2
y,x,z-1/2
-x+y,y,z
-x,-x+y,z-1/2
-y,-x,z
x-y,-y,z-1/2
x,x-y,z

loop_
_atom_site_label
_atom_site_type_symbol
_atom_site_fract_x
_atom_site_fract_y
_atom_site_fract_z
_atom_site_occupancy
_atom_site_U_iso_or_equiv
Ag3 Ag 0.3329 0.3615 0.25 0.74 0.0
Al4 Al 0.1618 0.3236 0.5216 0.54 0.0
Al1 Al 0.3333 0.6667 0.0955 0.15 0.0
Gd1 Gd 0 0 0.25 0.85 0.0
Al3 Al 0.3329 0.3615 0.25 0.26 0.0
Ag4 Ag 0.1618 0.3236 0.5216 0.46 0.0
Ag2 Ag 0.5 0 0 0.12 0.0
Al2 Al 0.5 0 0 0.88 0.0
Gd2 Gd 0.3333 0.6667 0.75 1 0.0
Ag1 Ag 0.3333 0.6667 0.0955 0.85 0.0
